data_7212393
loop_
_publ_author_name
'Law, Ga-Lai'
'Wong, Ka-Leung'
'Lau, Kok-Kin'
'Lap, Sze-to'
'Tanner, Peter A.'
'Kuo, Fonchu'
'Wong, Wing-Tak'

_publ_section_title
;
 Nonlinear optical activity in dipolar organic--lanthanide complexes
;
_journal_issue 20
_journal_name_full 'Journal of Materials Chemistry'
_journal_page_first 4074
_journal_paper_doi 10.1039/b926376d
_journal_volume 20
_journal_year 2010
_chemical_absolute_configuration ad
_chemical_formula_moiety 'C27 H21 Dy O6 '
_chemical_formula_sum 'C27 H21 Dy O6'
_chemical_formula_weight 603.96
_space_group_IT_number 4
_symmetry_cell_setting monoclinic
_symmetry_Int_Tables_number 4
_symmetry_space_group_name_Hall 'P 2yb'
_symmetry_space_group_name_H-M 'P 1 21 1'
_audit_creation_date 2006-07-31
_audit_creation_method 'by CrystalStructure 3.6.0'
_cell_angle_alpha 90
_cell_angle_beta 94.049(2)
_cell_angle_gamma 90
_cell_formula_units_Z 2
_cell_length_a 11.5204(11)
_cell_length_b 7.9361(7)
_cell_length_c 13.0778(12)
_cell_measurement_reflns_used 6882
_cell_measurement_temperature 301(1)
_cell_measurement_theta_max 27.5
_cell_measurement_theta_min 1.8
_cell_volume 1192.68(19)
_computing_cell_refinement 'SAINT (Bruker, 1999)'
_computing_data_collection 'SMART (Bruker, 1998)'
_computing_data_reduction 'SAINT & CrystalStructure (Rigaku/MSC and Rigaku Corporation, 2003)'
_computing_molecular_graphics 'ORTEP-II (Johnson, 1976)'
_computing_publication_material 'CrystalStructure 3.6.0'
_computing_structure_refinement 'CRYSTALS (Watkin et al., 1996)'
_computing_structure_solution 'DIRDIF99 (PATTY)'
_diffrn_measured_fraction_theta_full 0.9728
_diffrn_measured_fraction_theta_max 0.9728
_diffrn_measurement_device_type 'Bruker SMART 1K CCD Detector'
_diffrn_measurement_method '\w & \f scans'
_diffrn_radiation_type 'Mo K\a'
_diffrn_radiation_wavelength 0.71073
_diffrn_reflns_av_R_equivalents 0.013
_diffrn_reflns_limit_h_max 13
_diffrn_reflns_limit_h_min -14
_diffrn_reflns_limit_k_max 10
_diffrn_reflns_limit_k_min -8
_diffrn_reflns_limit_l_max 16
_diffrn_reflns_limit_l_min -11
_diffrn_reflns_number 6882
_diffrn_reflns_theta_full 27.49
_diffrn_reflns_theta_max 27.49
_exptl_absorpt_coefficient_mu 3.177
_exptl_absorpt_correction_T_max 0.621
_exptl_absorpt_correction_T_min 0.471
_exptl_absorpt_correction_type multi-scan
_exptl_absorpt_process_details 'SADABS (Sheldrick, 1997)'
_exptl_crystal_colour colourless
_exptl_crystal_density_diffrn 1.682
_exptl_crystal_density_method 'not measured'
_exptl_crystal_description block
_exptl_crystal_F_000 594.00
_exptl_crystal_size_max 0.41
_exptl_crystal_size_mid 0.21
_exptl_crystal_size_min 0.15
_refine_diff_density_max 0.82
_refine_diff_density_min -0.44
_refine_ls_abs_structure_details 'Flack (1983). '
_refine_ls_abs_structure_Flack -0.04(2)
_refine_ls_extinction_method none
_refine_ls_goodness_of_fit_ref 1.014
_refine_ls_hydrogen_treatment constr
_refine_ls_number_parameters 329
_refine_ls_number_reflns 2719
_refine_ls_R_factor_gt 0.0190
_refine_ls_shift/su_max 0.0150
_refine_ls_structure_factor_coef F
_refine_ls_weighting_details 'w = 1/[0.0002Fo^2^ + \s(Fo^2^) + 0.015]'
_refine_ls_weighting_scheme calc
_refine_ls_wR_factor_ref 0.0230
_reflns_number_gt 2719
_reflns_number_total 2852
_reflns_threshold_expression F^2^>2.0\s(F^2^)
_cod_data_source_file b926376d.txt
_cod_data_source_block Dy-wt1290w
_cod_original_cell_volume 1192.7(2)
_cod_original_sg_symbol_H-M 'P 21'
_cod_original_formula_sum 'C27 H21 Dy O6 '
_cod_database_code 7212393

loop_
_symmetry_equiv_pos_site_id
_symmetry_equiv_pos_as_xyz
1 +X,+Y,+Z
2 -X,1/2+Y,-Z

loop_
_atom_site_label
_atom_site_type_symbol
_atom_site_fract_x
_atom_site_fract_y
_atom_site_fract_z
_atom_site_U_iso_or_equiv
_atom_site_adp_type
_atom_site_occupancy
_atom_site_symmetry_multiplicity
_atom_site_calc_flag
_atom_site_refinement_flags
Dy(1) Dy 0.540380(10) 0.48642(13) 0.475720(10) 0.02521(4) Uani 1.00 1 d .
O(1) O 0.6789(3) 0.3130(5) 0.4168(3) 0.0404(10) Uani 1.00 1 d .
O(2) O 0.4042(3) 0.5604(5) 0.5837(3) 0.0434(10) Uani 1.00 1 d .
O(3) O 0.5845(3) 0.6271(5) 0.3219(3) 0.0396(9) Uani 1.00 1 d .
O(4) O 0.4595(3) 0.7601(4) 0.4108(2) 0.0328(8) Uani 1.00 1 d .
O(5) O 0.6704(3) 0.6300(5) 0.5789(3) 0.0419(9) Uani 1.00 1 d .
O(6) O 0.3959(3) 0.3738(5) 0.3697(3) 0.0451(10) Uani 1.00 1 d .
C(1) C 0.3166(4) 0.6547(6) 0.5889(4) 0.0339(12) Uani 1.00 1 d .
C(2) C 0.2027(7) 0.5778(11) 0.6035(6) 0.037(2) Uani 1.00 1 d .
C(3) C 0.1879(7) 0.4129(12) 0.6083(6) 0.040(2) Uani 1.00 1 d .
C(4) C 0.0785(4) 0.3201(7) 0.6200(4) 0.0398(13) Uani 1.00 1 d .
C(5) C -0.0290(4) 0.4001(7) 0.6166(4) 0.044(1) Uani 1.00 1 d .
C(6) C -0.1283(5) 0.3104(9) 0.6329(5) 0.052(2) Uani 1.00 1 d .
C(7) C -0.1214(6) 0.1393(9) 0.6528(5) 0.058(2) Uani 1.00 1 d .
C(8) C -0.0166(6) 0.0590(9) 0.6552(6) 0.067(2) Uani 1.00 1 d .
C(9) C 0.0844(6) 0.1476(8) 0.6387(5) 0.052(2) Uani 1.00 1 d .
C(10) C 0.5030(4) 0.7281(6) 0.3243(3) 0.0322(11) Uani 1.00 1 d .
C(11) C 0.4468(5) 0.8038(7) 0.2305(4) 0.0396(13) Uani 1.00 1 d .
C(12) C 0.4735(4) 0.7543(7) 0.1386(4) 0.0390(13) Uani 1.00 1 d .
C(13) C 0.4148(4) 0.8001(7) 0.0388(4) 0.0373(12) Uani 1.00 1 d .
C(14) C 0.4625(5) 0.7440(9) -0.0495(4) 0.049(2) Uani 1.00 1 d .
C(15) C 0.4085(6) 0.7804(10) -0.1450(4) 0.063(2) Uani 1.00 1 d .
C(16) C 0.3070(6) 0.8697(9) -0.1530(4) 0.058(2) Uani 1.00 1 d .
C(17) C 0.2581(5) 0.9244(8) -0.0666(4) 0.056(2) Uani 1.00 1 d .
C(18) C 0.3133(5) 0.8925(8) 0.0303(4) 0.048(2) Uani 1.00 1 d .
C(19) C 0.6687(4) 0.7485(6) 0.6426(4) 0.0323(11) Uani 1.00 1 d .
C(20) C 0.7477(4) 0.7359(6) 0.7370(4) 0.0378(12) Uani 1.00 1 d .
C(21) C 0.7387(4) 0.8351(7) 0.8176(4) 0.0372(12) Uani 1.00 1 d .
C(22) C 0.8108(4) 0.8292(7) 0.9148(4) 0.0409(13) Uani 1.00 1 d .
C(23) C 0.7705(5) 0.9071(9) 1.0001(4) 0.054(2) Uani 1.00 1 d .
C(24) C 0.8358(6) 0.9033(10) 1.0937(5) 0.066(2) Uani 1.00 1 d .
C(25) C 0.9417(6) 0.8222(10) 1.1019(5) 0.063(2) Uani 1.00 1 d .
C(26) C 0.9830(7) 0.745(2) 1.0175(6) 0.060(2) Uani 1.00 1 d .
C(27) C 0.9178(5) 0.7476(9) 0.9238(4) 0.050(2) Uani 1.00 1 d .
H(1) H 0.1374 0.6493 0.6097 0.045 Uiso 1.00 1 c R
H(2) H 0.2557 0.3461 0.6035 0.049 Uiso 1.00 1 c R
H(3) H -0.0340 0.5175 0.6030 0.052 Uiso 1.00 1 c R
H(4) H -0.2016 0.3659 0.6305 0.061 Uiso 1.00 1 c R
H(5) H -0.1898 0.0776 0.6647 0.070 Uiso 1.00 1 c R
H(6) H -0.0126 -0.0587 0.6682 0.080 Uiso 1.00 1 c R
H(7) H 0.1571 0.0908 0.6402 0.063 Uiso 1.00 1 c R
H(8) H 0.3903 0.8899 0.2362 0.048 Uiso 1.00 1 c R
H(9) H 0.5382 0.6804 0.1367 0.047 Uiso 1.00 1 c R
H(10) H 0.5325 0.6802 -0.0445 0.059 Uiso 1.00 1 c R
H(11) H 0.4423 0.7431 -0.2052 0.076 Uiso 1.00 1 c R
H(12) H 0.2703 0.8940 -0.2187 0.069 Uiso 1.00 1 c R
H(13) H 0.1865 0.9841 -0.0724 0.067 Uiso 1.00 1 c R
H(14) H 0.2810 0.9346 0.0901 0.057 Uiso 1.00 1 c R
H(15) H 0.8074 0.6530 0.7397 0.045 Uiso 1.00 1 c R
H(16) H 0.6795 0.9187 0.8120 0.044 Uiso 1.00 1 c R
H(17) H 0.6976 0.9636 0.9947 0.064 Uiso 1.00 1 c R
H(18) H 0.8073 0.9566 1.1520 0.079 Uiso 1.00 1 c R
H(19) H 0.9862 0.8196 1.1659 0.074 Uiso 1.00 1 c R
H(20) H 1.0563 0.6895 1.0232 0.070 Uiso 1.00 1 c R
H(21) H 0.9465 0.6936 0.8659 0.059 Uiso 1.00 1 c R

loop_
_atom_site_aniso_label
_atom_site_aniso_U_11
_atom_site_aniso_U_22
_atom_site_aniso_U_33
_atom_site_aniso_U_12
_atom_site_aniso_U_13
_atom_site_aniso_U_23
Dy(1) 0.03054(9) 0.02032(8) 0.02440(8) -0.0005(2) -0.00060(5) -0.0004(2)
O(1) 0.045(2) 0.032(2) 0.045(2) 0.005(2) 0.007(2) 0.003(2)
O(2) 0.039(2) 0.053(2) 0.039(2) 0.007(2) 0.010(2) 0.010(2)
O(3) 0.047(2) 0.037(2) 0.036(2) 0.006(2) 0.006(1) 0.004(2)
O(4) 0.045(2) 0.025(2) 0.029(2) -0.000(1) 0.0033(13) -0.0001(13)
O(5) 0.044(2) 0.039(2) 0.041(2) -0.001(2) -0.008(1) -0.006(2)
O(6) 0.050(2) 0.040(2) 0.044(2) -0.004(2) -0.012(2) -0.003(2)
C(1) 0.035(2) 0.037(3) 0.030(2) 0.001(2) 0.005(2) 0.000(2)
C(2) 0.035(4) 0.034(4) 0.045(4) 0.003(3) 0.010(3) 0.002(3)
C(3) 0.036(4) 0.041(4) 0.046(4) 0.005(3) 0.008(3) 0.001(3)
C(4) 0.038(3) 0.034(3) 0.046(3) -0.005(2) 0.002(2) 0.003(2)
C(5) 0.043(3) 0.040(3) 0.048(3) -0.004(2) -0.001(2) 0.008(2)
C(6) 0.039(3) 0.061(4) 0.054(3) -0.007(3) -0.005(2) 0.007(3)
C(7) 0.050(3) 0.057(4) 0.067(4) -0.017(3) 0.000(3) 0.007(3)
C(8) 0.076(4) 0.035(3) 0.090(5) -0.016(3) 0.004(4) 0.012(3)
C(9) 0.054(3) 0.038(3) 0.066(4) 0.003(3) 0.008(3) 0.003(3)
C(10) 0.045(2) 0.022(2) 0.029(2) -0.006(2) 0.001(2) -0.000(2)
C(11) 0.053(3) 0.031(3) 0.035(2) 0.006(2) 0.003(2) 0.003(2)
C(12) 0.045(3) 0.037(3) 0.034(2) 0.001(2) 0.001(2) 0.007(2)
C(13) 0.045(3) 0.037(3) 0.030(2) -0.006(2) -0.000(2) 0.005(2)
C(14) 0.055(3) 0.056(4) 0.037(3) 0.002(3) 0.004(2) 0.000(3)
C(15) 0.068(4) 0.087(5) 0.034(3) -0.003(4) 0.008(3) -0.002(3)
C(16) 0.066(4) 0.071(4) 0.036(3) -0.004(3) -0.007(3) 0.015(3)
C(17) 0.056(3) 0.062(4) 0.050(3) 0.007(3) -0.008(3) 0.009(3)
C(18) 0.056(3) 0.052(3) 0.036(3) 0.011(3) 0.001(2) -0.002(3)
C(19) 0.032(2) 0.027(2) 0.037(2) -0.005(2) -0.006(2) 0.001(2)
C(20) 0.038(2) 0.029(2) 0.045(3) 0.001(2) -0.011(2) 0.002(2)
C(21) 0.035(2) 0.039(3) 0.036(2) 0.002(2) -0.007(2) 0.002(2)
C(22) 0.046(3) 0.039(3) 0.036(3) -0.006(2) -0.010(2) 0.001(2)
C(23) 0.058(3) 0.057(4) 0.046(3) 0.003(3) -0.002(3) -0.007(3)
C(24) 0.086(5) 0.072(5) 0.040(3) -0.007(4) -0.000(3) -0.011(3)
C(25) 0.073(4) 0.074(5) 0.038(3) -0.013(4) -0.020(3) 0.005(3)
C(26) 0.050(5) 0.067(4) 0.058(6) 0.000(4) -0.017(3) 0.005(4)
C(27) 0.049(3) 0.059(4) 0.040(3) 0.003(3) -0.008(2) -0.003(3)

loop_
_atom_type_symbol
_atom_type_description
_atom_type_scat_dispersion_real
_atom_type_scat_dispersion_imag
_atom_type_scat_source
C C 0.003 0.002
;
International Tables for Crystallography
(1992, Vol. C, Tables 4.2.6.8 and 6.1.1.4)
;
H H 0.000 0.000
;
International Tables for Crystallography
(1992, Vol. C, Table 6.1.1.4)
;
O O 0.011 0.006
;
International Tables for Crystallography
(1992, Vol. C, Tables 4.2.6.8 and 6.1.1.4)
;
Dy Dy -0.189 4.410
;
International Tables for Crystallography
(1992, Vol. C, Tables 4.2.6.8 and 6.1.1.4)
;

loop_
_geom_angle_atom_site_label_1
_geom_angle_atom_site_label_2
_geom_angle_atom_site_label_3
_geom_angle
_geom_angle_site_symmetry_1
_geom_angle_site_symmetry_2
_geom_angle_site_symmetry_3
O(2) Dy(1) O(1) 154.2(1) . . .
O(3) Dy(1) O(1) 78.6(1) . . .
O(4) Dy(1) O(1) 131.7(1) . . .
O(4) Dy(1) O(1) 77.4(1) 2_646 . .
O(5) Dy(1) O(1) 93.2(1) . . .
O(6) Dy(1) O(1) 93.2(1) . . .
Dy(1) O(1) C(1) 130.8(3) . . 2_646
O(3) Dy(1) O(2) 127.1(1) . . .
O(4) Dy(1) O(2) 74.1(1) . . .
O(4) Dy(1) O(2) 76.8(1) 2_646 . .
O(5) Dy(1) O(2) 87.5(1) . . .
O(6) Dy(1) O(2) 88.4(1) . . .
Dy(1) O(2) C(1) 141.3(3) . . .
O(4) Dy(1) O(3) 53.2(1) . . .
O(4) Dy(1) O(3) 155.1(1) 2_646 . .
O(5) Dy(1) O(3) 95.5(1) . . .
O(6) Dy(1) O(3) 81.9(1) . . .
Dy(1) O(3) C(10) 94.3(3) . . .
O(4) Dy(1) O(4) 150.8(1) 2_646 . .
O(5) Dy(1) O(4) 88.9(1) . . .
O(6) Dy(1) O(4) 84.0(1) . . .
Dy(1) O(4) C(10) 88.2(3) . . .
Dy(1) O(4) Dy(1) 118.2(1) . . 2_656
O(5) Dy(1) O(4) 92.2(1) . . 2_646
O(6) Dy(1) O(4) 93.0(1) . . 2_646
Dy(1) O(4) C(10) 136.5(3) . 2_646 2_646
O(6) Dy(1) O(5) 172.5(1) . . .
Dy(1) O(5) C(19) 137.2(3) . . .
Dy(1) O(6) C(19) 142.9(3) . . 2_646
O(1) C(1) O(2) 123.5(4) . 2_64602 2_646
O(1) C(1) C(2) 117.5(5) . 2_64602 2_646
O(2) C(1) O(1) 123.5(4) . . 2_656
O(2) C(1) C(2) 119.0(5) . . .
O(3) C(10) O(4) 119.4(4) . . .
O(3) C(10) C(11) 122.2(4) . . .
C(10) O(4) Dy(1) 136.5(3) . . 2_656
O(4) Dy(1) O(1) 77.4(1) . 2_656 2_656
O(4) Dy(1) O(6) 93.0(1) . 2_656 2_656
O(4) Dy(1) O(2) 76.8(1) . 2_656 2_656
O(4) Dy(1) O(5) 92.2(1) . 2_656 2_656
O(4) C(10) C(11) 118.3(4) . . .
O(5) C(19) O(6) 123.3(4) . . 2_656
O(5) C(19) C(20) 117.5(4) . . .
O(6) C(19) O(5) 123.3(4) . 2_646 2_646
O(6) C(19) C(20) 119.1(4) . 2_646 2_646
C(1) O(1) Dy(1) 130.8(3) . 2_656 2_656
C(2) C(1) O(1) 117.5(5) . . 2_656
C(1) C(2) C(3) 122.4(7) . . .
C(1) C(2) H(1) 118.8076 . . .
H(1) C(2) C(3) 118.7854 . . .
C(2) C(3) H(2) 116.1239 . . .
C(2) C(3) C(4) 127.8(7) . . .
H(2) C(3) C(4) 116.1050 . . .
C(3) C(4) C(5) 122.3(6) . . .
C(3) C(4) C(9) 118.5(6) . . .
C(4) C(5) H(3) 119.7491 . . .
C(9) C(4) C(5) 119.2(5) . . .
C(4) C(5) C(6) 120.5(5) . . .
C(4) C(9) H(7) 120.2052 . . .
C(4) C(9) C(8) 119.6(6) . . .
H(3) C(5) C(6) 119.7588 . . .
C(5) C(6) C(7) 119.9(6) . . .
C(5) C(6) H(4) 120.0529 . . .
C(6) C(7) C(8) 120.2(6) . . .
H(4) C(6) C(7) 120.0560 . . .
C(6) C(7) H(5) 119.9130 . . .
C(7) C(8) C(9) 120.6(6) . . .
C(7) C(8) H(6) 119.6829 . . .
H(5) C(7) C(8) 119.9022 . . .
C(8) C(9) H(7) 120.2174 . . .
H(6) C(8) C(9) 119.6791 . . .
C(10) C(11) C(12) 121.3(5) . . .
C(10) C(11) H(8) 119.3589 . . .
H(8) C(11) C(12) 119.3719 . . .
C(11) C(12) H(9) 116.1697 . . .
C(11) C(12) C(13) 127.7(5) . . .
H(9) C(12) C(13) 116.1651 . . .
C(12) C(13) C(18) 122.5(5) . . .
C(12) C(13) C(14) 118.4(5) . . .
C(18) C(13) C(14) 119.2(5) . . .
C(13) C(14) H(10) 119.8559 . . .
C(13) C(14) C(15) 120.3(6) . . .
C(13) C(18) H(14) 120.0645 . . .
C(13) C(18) C(17) 119.8(5) . . .
H(10) C(14) C(15) 119.8474 . . .
C(14) C(15) C(16) 120.4(6) . . .
C(14) C(15) H(11) 119.8307 . . .
C(15) C(16) C(17) 120.1(5) . . .
H(11) C(15) C(16) 119.8161 . . .
C(15) C(16) H(12) 119.9400 . . .
C(16) C(17) C(18) 120.2(6) . . .
C(16) C(17) H(13) 119.9055 . . .
H(12) C(16) C(17) 119.9600 . . .
C(17) C(18) H(14) 120.0937 . . .
H(13) C(17) C(18) 119.8966 . . .
C(19) O(6) Dy(1) 142.9(3) . 2_656 2_656
C(20) C(19) O(6) 119.1(4) . . 2_656
C(19) C(20) C(21) 122.9(4) . . .
C(19) C(20) H(15) 118.5343 . . .
H(15) C(20) C(21) 118.5452 . . .
C(20) C(21) H(16) 116.6625 . . .
C(20) C(21) C(22) 126.7(5) . . .
H(16) C(21) C(22) 116.6390 . . .
C(21) C(22) C(27) 122.2(5) . . .
C(21) C(22) C(23) 118.8(5) . . .
C(27) C(22) C(23) 119.1(5) . . .
C(22) C(23) H(17) 119.7426 . . .
C(22) C(23) C(24) 120.5(6) . . .
C(22) C(27) H(21) 119.8981 . . .
C(22) C(27) C(26) 120.2(6) . . .
H(17) C(23) C(24) 119.7530 . . .
C(23) C(24) C(25) 120.0(6) . . .
C(23) C(24) H(18) 119.9965 . . .
C(24) C(25) C(26) 120.0(6) . . .
H(18) C(24) C(25) 119.9862 . . .
C(24) C(25) H(19) 119.9762 . . .
C(25) C(26) C(27) 120.2(7) . . .
C(25) C(26) H(20) 119.9032 . . .
H(19) C(25) C(26) 119.9956 . . .
C(26) C(27) H(21) 119.9067 . . .
H(20) C(26) C(27) 119.8951 . . .

loop_
_geom_bond_atom_site_label_1
_geom_bond_atom_site_label_2
_geom_bond_distance
_geom_bond_site_symmetry_2
Dy(1) O(1) 2.283(4) .
Dy(1) O(2) 2.261(4) .
Dy(1) O(3) 2.387(3) .
Dy(1) O(4) 2.489(3) .
Dy(1) O(4) 2.329(3) 2_646
Dy(1) O(5) 2.254(3) .
Dy(1) O(6) 2.273(4) .
O(1) C(1) 1.260(6) 2_646
O(2) C(1) 1.262(6) .
O(3) C(10) 1.237(6) .
O(4) Dy(1) 2.329(3) 2_656
O(4) C(10) 1.295(5) .
O(5) C(19) 1.257(6) .
O(6) C(19) 1.246(6) 2_646
C(1) O(1) 1.260(6) 2_656
C(1) C(2) 1.472(9) .
C(2) C(3) 1.32(1) .
C(2) H(1) 0.9500 .
C(3) C(4) 1.48(1) .
C(3) H(2) 0.9500 .
C(4) C(5) 1.390(7) .
C(4) C(9) 1.391(8) .
C(5) C(6) 1.376(8) .
C(5) H(3) 0.9500 .
C(6) C(7) 1.38(1) .
C(6) H(4) 0.9500 .
C(7) C(8) 1.364(9) .
C(7) H(5) 0.9500 .
C(8) C(9) 1.390(9) .
C(8) H(6) 0.9500 .
C(9) H(7) 0.9500 .
C(10) C(11) 1.474(6) .
C(11) C(12) 1.321(7) .
C(11) H(8) 0.9500 .
C(12) C(13) 1.472(7) .
C(12) H(9) 0.9500 .
C(13) C(14) 1.387(7) .
C(13) C(18) 1.378(8) .
C(14) C(15) 1.385(8) .
C(14) H(10) 0.9500 .
C(15) C(16) 1.36(1) .
C(15) H(11) 0.9500 .
C(16) C(17) 1.368(9) .
C(16) H(12) 0.9500 .
C(17) C(18) 1.400(8) .
C(17) H(13) 0.9500 .
C(18) H(14) 0.9499 .
C(19) O(6) 1.246(6) 2_656
C(19) C(20) 1.485(6) .
C(20) C(21) 1.326(7) .
C(20) H(15) 0.9499 .
C(21) C(22) 1.469(7) .
C(21) H(16) 0.9500 .
C(22) C(23) 1.385(8) .
C(22) C(27) 1.390(8) .
C(23) C(24) 1.391(8) .
C(23) H(17) 0.9501 .
C(24) C(25) 1.38(1) .
C(24) H(18) 0.9500 .
C(25) C(26) 1.38(1) .
C(25) H(19) 0.9500 .
C(26) C(27) 1.391(9) .
C(26) H(20) 0.9500 .
C(27) H(21) 0.9499 .

loop_
_geom_contact_atom_site_label_1
_geom_contact_atom_site_label_2
_geom_contact_distance
_geom_contact_site_symmetry_1
_geom_contact_site_symmetry_2
Dy(1) O(2) 3.537(4) . 2_646
Dy(1) C(1) 3.341(5) . .
Dy(1) C(1) 3.249(5) . 2_646
Dy(1) C(10) 2.769(4) . .
Dy(1) C(10) 3.388(5) . 2_646
Dy(1) C(19) 3.289(5) . .
Dy(1) C(19) 3.352(4) . 2_646
O(1) O(2) 2.221(5) . 2_646
O(1) O(3) 2.957(5) . .
O(1) O(4) 2.883(5) . 2_646
O(1) O(5) 3.297(5) . .
O(1) O(6) 3.310(5) . .
O(1) C(2) 2.338(9) . 2_646
O(1) C(3) 3.55(1) . 2_646
O(1) C(6) 3.469(7) . 1_655
O(1) C(16) 3.494(7) . 2_645
O(1) H(1) 2.5273 . 2_646
O(1) H(4) 3.0562 . 1_655
O(1) H(7) 3.0304 . 2_656
O(1) H(11) 3.0610 . 2_645
O(1) H(12) 2.7710 . 2_645
O(2) Dy(1) 3.537(4) . 2_656
O(2) O(1) 2.221(5) . 2_656
O(2) O(4) 2.869(5) . .
O(2) O(4) 2.852(5) . 2_646
O(2) O(5) 3.122(5) . .
O(2) O(6) 3.162(5) . .
O(2) O(6) 3.415(5) . 2_656
O(2) C(2) 2.358(9) . .
O(2) C(3) 2.792(9) . .
O(2) C(10) 3.060(6) . 2_646
O(2) C(11) 3.523(6) . 2_646
O(2) C(19) 3.432(6) . .
O(2) H(1) 3.1943 . .
O(2) H(2) 2.4391 . .
O(2) H(8) 3.4923 . 2_646
O(2) H(11) 3.1221 . 1_556
O(3) O(4) 2.186(5) . .
O(3) O(5) 3.437(5) . .
O(3) O(6) 3.056(5) . .
O(3) C(3) 3.538(9) . 2_656
O(3) C(11) 2.376(6) . .
O(3) C(12) 2.822(6) . .
O(3) C(15) 3.599(8) . 2_645
O(3) C(16) 3.317(7) . 2_645
O(3) H(2) 2.6664 . 2_656
O(3) H(7) 2.9972 . 2_656
O(3) H(8) 3.2023 . .
O(3) H(9) 2.4793 . .
O(3) H(11) 3.4122 . 2_645
O(3) H(12) 2.8914 . 2_645
O(4) O(1) 2.883(5) . 2_656
O(4) O(2) 2.852(5) . 2_656
O(4) O(5) 3.324(4) . .
O(4) O(5) 3.302(5) . 2_656
O(4) O(6) 3.189(5) . .
O(4) O(6) 3.339(5) . 2_656
O(4) C(1) 3.062(6) . .
O(4) C(11) 2.378(6) . .
O(4) C(12) 3.576(6) . .
O(4) H(2) 3.3691 . 2_656
O(4) H(4) 3.0984 . 2_556
O(4) H(5) 3.5067 . 2_556
O(4) H(8) 2.5796 . .
O(5) O(4) 3.302(5) . 2_646
O(5) O(6) 2.203(5) . 2_656
O(5) C(6) 3.475(7) . 1_655
O(5) C(20) 2.347(6) . .
O(5) C(21) 3.559(6) . .
O(5) H(2) 3.1056 . 2_656
O(5) H(3) 3.5121 . 1_655
O(5) H(4) 2.6231 . 1_655
O(5) H(8) 3.1941 . 2_646
O(5) H(15) 2.5445 . .
O(6) O(2) 3.415(5) . 2_646
O(6) O(4) 3.339(5) . 2_646
O(6) O(5) 2.203(5) . 2_646
O(6) C(10) 3.144(6) . .
O(6) C(20) 2.357(6) . 2_646
O(6) C(21) 2.822(6) . 2_646
O(6) H(2) 3.5643 . .
O(6) H(5) 2.8824 . 2_556
O(6) H(11) 3.1216 . 2_645
O(6) H(15) 3.1827 . 2_646
O(6) H(16) 2.4974 . 2_646
C(1) Dy(1) 3.249(5) . 2_656
C(1) C(3) 2.45(1) . .
C(1) H(1) 2.1014 . .
C(1) H(2) 2.5585 . .
C(1) H(4) 3.5019 . 2_556
C(1) H(5) 3.5820 . 2_556
C(1) H(11) 3.0477 . 1_556
C(1) H(12) 3.2264 . 1_556
C(2) O(1) 2.338(9) . 2_656
C(2) C(4) 2.51(1) . .
C(2) C(5) 3.04(1) . .
C(2) C(7) 3.45(1) . 2_556
C(2) H(2) 1.9376 . .
C(2) H(3) 2.7686 . .
C(2) H(5) 3.5001 . 2_556
C(2) H(12) 3.4723 . 1_556
C(2) H(18) 3.3494 . 2_647
C(3) O(1) 3.55(1) . 2_656
C(3) O(3) 3.538(9) . 2_646
C(3) C(5) 2.51(1) . .
C(3) C(9) 2.47(1) . .
C(3) H(1) 1.9642 . .
C(3) H(3) 2.6846 . .
C(3) H(7) 2.6182 . .
C(3) H(18) 3.1510 . 2_647
C(4) C(6) 2.402(8) . .
C(4) C(7) 2.771(8) . .
C(4) C(8) 2.403(9) . .
C(4) H(1) 2.7050 . .
C(4) H(2) 2.0787 . .
C(4) H(3) 2.0359 . .
C(4) H(4) 3.2590 . .
C(4) H(6) 3.2599 . .
C(4) H(7) 2.0414 . .
C(4) H(18) 3.3524 . 2_647
C(4) H(19) 2.9477 . 2_647
C(5) C(7) 2.389(9) . .
C(5) C(8) 2.755(9) . .
C(5) C(9) 2.399(8) . .
C(5) H(1) 2.7608 . .
C(5) H(2) 3.3250 . .
C(5) H(4) 2.0266 . .
C(5) H(5) 3.2460 . .
C(5) H(7) 3.2597 . .
C(5) H(15) 3.2560 . 1_455
C(5) H(19) 2.9232 . 2_647
C(6) O(1) 3.469(7) . 1_455
C(6) O(5) 3.475(7) . 1_455
C(6) C(8) 2.381(9) . .
C(6) C(9) 2.767(9) . .
C(6) H(1) 3.4154 . 2_546
C(6) H(3) 2.0237 . .
C(6) H(5) 2.0318 . .
C(6) H(6) 3.2381 . .
C(6) H(15) 3.1686 . 1_455
C(6) H(19) 3.0007 . 2_647
C(7) C(2) 3.45(1) . 2_546
C(7) C(9) 2.392(9) . .
C(7) H(1) 3.4253 . 2_546
C(7) H(3) 3.2461 . .
C(7) H(4) 2.0332 . .
C(7) H(6) 2.0111 . .
C(7) H(7) 3.2469 . .
C(7) H(19) 3.0941 . 2_647
C(8) H(3) 3.4817 . 2_546
C(8) H(4) 3.2374 . .
C(8) H(5) 2.0133 . .
C(8) H(7) 2.0401 . .
C(8) H(19) 3.1242 . 2_647
C(9) H(2) 2.5911 . .
C(9) H(3) 3.2572 . .
C(9) H(3) 3.3371 . 2_546
C(9) H(5) 3.2488 . .
C(9) H(6) 2.0349 . .
C(9) H(12) 3.3986 . 1_546
C(9) H(19) 3.0574 . 2_647
C(10) Dy(1) 3.388(5) . 2_656
C(10) O(2) 3.060(6) . 2_656
C(10) C(12) 2.437(6) . .
C(10) H(2) 3.0206 . 2_656
C(10) H(8) 2.1092 . .
C(10) H(9) 2.5436 . .
C(11) O(2) 3.523(6) . 2_656
C(11) C(13) 2.508(7) . .
C(11) C(18) 3.024(7) . .
C(11) H(4) 3.5011 . 2_556
C(11) H(9) 1.9380 . .
C(11) H(14) 2.7577 . .
C(11) H(16) 3.4144 . 2_646
C(12) C(14) 2.456(7) . .
C(12) C(18) 2.499(7) . .
C(12) H(8) 1.9697 . .
C(12) H(10) 2.6025 . .
C(12) H(10) 3.5961 . 2_655
C(12) H(14) 2.6781 . .
C(12) H(16) 3.2834 . 2_646
C(12) H(17) 3.4289 . 2_646
C(13) C(15) 2.404(7) . .
C(13) C(16) 2.775(7) . .
C(13) C(17) 2.404(8) . .
C(13) H(8) 2.7123 . .
C(13) H(9) 2.0744 . .
C(13) H(10) 2.0343 . .
C(13) H(10) 3.0774 . 2_655
C(13) H(11) 3.2601 . .
C(13) H(13) 3.2597 . .
C(13) H(14) 2.0283 . .
C(13) H(17) 3.5909 . 1_554
C(13) H(17) 2.9861 . 2_646
C(14) C(16) 2.386(8) . .
C(14) C(17) 2.751(9) . .
C(14) C(18) 2.385(8) . .
C(14) H(9) 2.5777 . .
C(14) H(11) 2.0324 . .
C(14) H(12) 3.2437 . .
C(14) H(14) 3.2458 . .
C(14) H(16) 3.4775 . 1_554
C(14) H(17) 3.2384 . 1_554
C(14) H(17) 3.0084 . 2_646
C(15) O(3) 3.599(8) . 2_655
C(15) C(17) 2.368(9) . .
C(15) C(18) 2.758(8) . .
C(15) H(9) 3.2333 . 2_655
C(15) H(10) 2.0326 . .
C(15) H(12) 2.0149 . .
C(15) H(13) 3.2250 . .
C(15) H(16) 3.3935 . 1_554
C(15) H(17) 3.4664 . 2_646
C(15) H(18) 3.5727 . 2_646
C(16) O(1) 3.494(7) . 2_655
C(16) O(3) 3.317(7) . 2_655
C(16) C(18) 2.400(8) . .
C(16) H(7) 3.5656 . 1_564
C(16) H(9) 3.0411 . 2_655
C(16) H(10) 3.2401 . .
C(16) H(11) 2.0137 . .
C(16) H(13) 2.0178 . .
C(16) H(14) 3.2549 . .
C(16) H(18) 3.5338 . 2_646
C(17) H(9) 3.2827 . 2_655
C(17) H(10) 3.3997 . 2_655
C(17) H(11) 3.2251 . .
C(17) H(12) 2.0183 . .
C(17) H(14) 2.0485 . .
C(17) H(20) 3.2631 . 1_454
C(18) H(8) 2.7751 . .
C(18) H(9) 3.3122 . .
C(18) H(10) 3.2435 . .
C(18) H(10) 2.8905 . 2_655
C(18) H(12) 3.2590 . .
C(18) H(13) 2.0467 . .
C(18) H(17) 3.4211 . 2_646
C(18) H(20) 3.3668 . 1_454
C(19) Dy(1) 3.352(4) . 2_656
C(19) C(21) 2.471(6) . .
C(19) H(2) 3.4798 . 2_656
C(19) H(4) 3.3930 . 1_655
C(19) H(5) 3.0819 . 1_665
C(19) H(8) 3.3508 . 2_646
C(19) H(11) 3.3913 . 1_556
C(19) H(15) 2.1105 . .
C(19) H(16) 2.5903 . .
C(20) O(6) 2.357(6) . 2_656
C(20) C(22) 2.499(7) . .
C(20) C(27) 3.024(7) . .
C(20) H(4) 3.3193 . 1_655
C(20) H(5) 2.9772 . 1_665
C(20) H(6) 3.3824 . 1_665
C(20) H(8) 3.2046 . 2_646
C(20) H(14) 3.3240 . 2_646
C(20) H(16) 1.9474 . .
C(20) H(21) 2.7666 . .
C(21) O(6) 2.822(6) . 2_656
C(21) C(23) 2.456(7) . .
C(21) C(27) 2.503(7) . .
C(21) H(5) 2.9348 . 1_665
C(21) H(10) 3.3183 . 1_556
C(21) H(11) 3.4840 . 1_556
C(21) H(14) 3.4135 . 2_646
C(21) H(15) 1.9661 . .
C(21) H(17) 2.6044 . .
C(21) H(21) 2.6788 . .
C(22) C(24) 2.410(8) . .
C(22) C(25) 2.783(8) . .
C(22) C(26) 2.411(9) . .
C(22) H(10) 3.4936 . 1_556
C(22) H(13) 3.4266 . 2_646
C(22) H(14) 3.3044 . 2_646
C(22) H(15) 2.6802 . .
C(22) H(16) 2.0764 . .
C(22) H(17) 2.0313 . .
C(22) H(18) 3.2658 . .
C(22) H(20) 3.2666 . .
C(22) H(20) 3.3167 . 2_757
C(22) H(21) 2.0371 . .
C(23) C(25) 2.397(9) . .
C(23) C(26) 2.76(1) . .
C(23) C(27) 2.391(9) . .
C(23) H(10) 3.2976 . 1_556
C(23) H(13) 3.5135 . 2_646
C(23) H(16) 2.6066 . .
C(23) H(18) 2.0396 . .
C(23) H(19) 3.2557 . .
C(23) H(20) 3.0305 . 2_757
C(23) H(21) 3.2509 . .
C(24) C(26) 2.39(1) . .
C(24) C(27) 2.766(9) . .
C(24) H(13) 3.3467 . 2_646
C(24) H(17) 2.0372 . .
C(24) H(19) 2.0259 . .
C(24) H(20) 3.2423 . .
C(24) H(20) 3.0517 . 2_757
C(24) H(21) 3.4195 . 2_757
C(25) C(27) 2.400(8) . .
C(25) H(13) 3.0738 . 2_646
C(25) H(17) 3.2522 . .
C(25) H(18) 2.0260 . .
C(25) H(20) 2.0259 . .
C(25) H(20) 3.3439 . 2_757
C(25) H(21) 3.2553 . .
C(25) H(21) 3.2327 . 2_757
C(26) H(13) 3.2963 . 1_656
C(26) H(13) 2.9686 . 2_646
C(26) H(18) 3.2430 . .
C(26) H(19) 2.0269 . .
C(26) H(20) 3.5921 . 2_757
C(26) H(21) 2.0384 . .
C(27) H(13) 3.1500 . 2_646
C(27) H(14) 3.3748 . 2_646
C(27) H(15) 2.7472 . .
C(27) H(16) 3.3090 . .
C(27) H(17) 3.2507 . .
C(27) H(19) 3.2579 . .
C(27) H(20) 2.0383 . .
C(27) H(20) 3.5826 . 2_757
H(1) O(1) 2.5273 . 2_656
H(1) C(6) 3.4154 . 2_556
H(1) C(7) 3.4253 . 2_556
H(2) O(3) 2.6664 . 2_646
H(2) O(4) 3.3691 . 2_646
H(2) O(5) 3.1056 . 2_646
H(2) C(10) 3.0206 . 2_646
H(2) C(19) 3.4798 . 2_646
H(3) O(5) 3.5121 . 1_455
H(3) C(8) 3.4817 . 2_556
H(3) C(9) 3.3371 . 2_556
H(4) O(1) 3.0562 . 1_455
H(4) O(4) 3.0984 . 2_546
H(4) O(5) 2.6231 . 1_455
H(4) C(1) 3.5019 . 2_546
H(4) C(11) 3.5011 . 2_546
H(4) C(19) 3.3930 . 1_455
H(4) C(20) 3.3193 . 1_455
H(5) O(4) 3.5067 . 2_546
H(5) O(6) 2.8824 . 2_546
H(5) C(1) 3.5820 . 2_546
H(5) C(2) 3.5001 . 2_546
H(5) C(19) 3.0819 . 1_445
H(5) C(20) 2.9772 . 1_445
H(5) C(21) 2.9348 . 1_445
H(6) C(20) 3.3824 . 1_445
H(7) O(1) 3.0304 . 2_646
H(7) O(3) 2.9972 . 2_646
H(7) C(16) 3.5656 . 1_546
H(8) O(2) 3.4923 . 2_656
H(8) O(5) 3.1941 . 2_656
H(8) C(19) 3.3508 . 2_656
H(8) C(20) 3.2046 . 2_656
H(9) C(15) 3.2333 . 2_645
H(9) C(16) 3.0411 . 2_645
H(9) C(17) 3.2827 . 2_645
H(10) C(12) 3.5961 . 2_645
H(10) C(13) 3.0774 . 2_645
H(10) C(17) 3.3997 . 2_645
H(10) C(18) 2.8905 . 2_645
H(10) C(21) 3.3183 . 1_554
H(10) C(22) 3.4936 . 1_554
H(10) C(23) 3.2976 . 1_554
H(11) O(1) 3.0610 . 2_655
H(11) O(2) 3.1221 . 1_554
H(11) O(3) 3.4122 . 2_655
H(11) O(6) 3.1216 . 2_655
H(11) C(1) 3.0477 . 1_554
H(11) C(19) 3.3913 . 1_554
H(11) C(21) 3.4840 . 1_554
H(12) O(1) 2.7710 . 2_655
H(12) O(3) 2.8914 . 2_655
H(12) C(1) 3.2264 . 1_554
H(12) C(2) 3.4723 . 1_554
H(12) C(9) 3.3986 . 1_564
H(13) C(22) 3.4266 . 2_656
H(13) C(23) 3.5135 . 2_656
H(13) C(24) 3.3467 . 2_656
H(13) C(25) 3.0738 . 2_656
H(13) C(26) 3.2963 . 1_454
H(13) C(26) 2.9686 . 2_656
H(13) C(27) 3.1500 . 2_656
H(14) C(20) 3.3240 . 2_656
H(14) C(21) 3.4135 . 2_656
H(14) C(22) 3.3044 . 2_656
H(14) C(27) 3.3748 . 2_656
H(15) O(6) 3.1827 . 2_656
H(15) C(5) 3.2560 . 1_655
H(15) C(6) 3.1686 . 1_655
H(16) O(6) 2.4974 . 2_656
H(16) C(11) 3.4144 . 2_656
H(16) C(12) 3.2834 . 2_656
H(16) C(14) 3.4775 . 1_556
H(16) C(15) 3.3935 . 1_556
H(17) C(12) 3.4289 . 2_656
H(17) C(13) 3.5909 . 1_556
H(17) C(13) 2.9861 . 2_656
H(17) C(14) 3.2384 . 1_556
H(17) C(14) 3.0084 . 2_656
H(17) C(15) 3.4664 . 2_656
H(17) C(18) 3.4211 . 2_656
H(18) C(2) 3.3494 . 2_657
H(18) C(3) 3.1510 . 2_657
H(18) C(4) 3.3524 . 2_657
H(18) C(15) 3.5727 . 2_656
H(18) C(16) 3.5338 . 2_656
H(19) C(4) 2.9477 . 2_657
H(19) C(5) 2.9232 . 2_657
H(19) C(6) 3.0007 . 2_657
H(19) C(7) 3.0941 . 2_657
H(19) C(8) 3.1242 . 2_657
H(19) C(9) 3.0574 . 2_657
H(20) C(17) 3.2631 . 1_656
H(20) C(18) 3.3668 . 1_656
H(20) C(22) 3.3167 . 2_747
H(20) C(23) 3.0305 . 2_747
H(20) C(24) 3.0517 . 2_747
H(20) C(25) 3.3439 . 2_747
H(20) C(26) 3.5921 . 2_747
H(20) C(27) 3.5826 . 2_747
H(21) C(24) 3.4195 . 2_747
H(21) C(25) 3.2327 . 2_747
Dy(1) Dy(1) 4.135(1) . 2_656
Dy(1) Dy(1) 4.135(1) 2_646 .

loop_
_geom_hbond_atom_site_label_D
_geom_hbond_atom_site_label_H
_geom_hbond_atom_site_label_A
_geom_hbond_site_symmetry_A
_geom_hbond_distance_DH
_geom_hbond_distance_HA
_geom_hbond_distance_DA
_geom_hbond_angle_DHA
C(3) H(2) O(2) . 0.95 2.44 2.792(9) 102
C(12) H(9) O(3) . 0.95 2.48 2.823(6) 101
C(21) H(16) O(6) 2_656 0.95 2.50 2.822(6) 100
